data_7051662
loop_
_publ_author_name
'Dutta, Supriya'
'Biswas, Papu'
'Dutta, Sujit K.'
'Nag, Kamalaksha'

_publ_section_title
;
 Methoxo-bridged diiron(iii) complex of m-xylylenebis(acetylacetonate)
 showing remarkable thermal stability for encapsulated dichloromethane
;
_journal_issue 4
_journal_name_full 'New Journal of Chemistry'
_journal_page_first 847
_journal_paper_doi 10.1039/b818578f
_journal_volume 33
_journal_year 2009
_chemical_formula_sum 'C39 H48 Cl2 Fe2 O10'
_chemical_formula_weight 859.37
_chemical_name_systematic
;
?
;
_space_group_IT_number 15
_symmetry_cell_setting monoclinic
_symmetry_space_group_name_Hall '-C 2yc'
_symmetry_space_group_name_H-M 'C 1 2/c 1'
_atom_sites_solution_hydrogens geom
_atom_sites_solution_primary direct
_atom_sites_solution_secondary difmap
_audit_creation_method SHELXL-97
_cell_angle_alpha 90.00
_cell_angle_beta 123.758(3)
_cell_angle_gamma 90.00
_cell_formula_units_Z 4
_cell_length_a 22.209(3)
_cell_length_b 10.7792(13)
_cell_length_c 19.506(2)
_cell_measurement_temperature 150(2)
_cell_volume 3882.3(8)
_computing_cell_refinement 'Bruker SMART'
_computing_data_collection 'Bruker SMART'
_computing_data_reduction 'Bruker SAINT'
_computing_molecular_graphics 'Bruker SHELXTL'
_computing_publication_material 'Bruker SHELXTL'
_computing_structure_refinement 'SHELXL-97 (Sheldrick, 1997)'
_computing_structure_solution 'SHELXS-97 (Sheldrick, 1990)'
_diffrn_ambient_temperature 150(2)
_diffrn_measured_fraction_theta_full 0.994
_diffrn_measured_fraction_theta_max 0.994
_diffrn_measurement_device_type 'CCD area detector'
_diffrn_measurement_method '\p and \w scans'
_diffrn_radiation_monochromator graphite
_diffrn_radiation_source 'fine-focus sealed tube'
_diffrn_radiation_type MoK\a
_diffrn_radiation_wavelength 0.71073
_diffrn_reflns_av_R_equivalents 0.0832
_diffrn_reflns_av_sigmaI/netI 0.0610
_diffrn_reflns_limit_h_max 26
_diffrn_reflns_limit_h_min -26
_diffrn_reflns_limit_k_max 12
_diffrn_reflns_limit_k_min -13
_diffrn_reflns_limit_l_max 22
_diffrn_reflns_limit_l_min -23
_diffrn_reflns_number 22173
_diffrn_reflns_theta_full 25.49
_diffrn_reflns_theta_max 25.49
_diffrn_reflns_theta_min 2.19
_diffrn_standards_decay_% <1
_exptl_absorpt_coefficient_mu 0.942
_exptl_absorpt_correction_T_max 0.8954
_exptl_absorpt_correction_T_min 0.8196
_exptl_absorpt_correction_type multi-scan
_exptl_absorpt_process_details 'SADABS (Sheldrick, 1996)'
_exptl_crystal_colour red
_exptl_crystal_density_diffrn 1.470
_exptl_crystal_density_method 'not measured'
_exptl_crystal_description prism
_exptl_crystal_F_000 1792
_exptl_crystal_size_max 0.22
_exptl_crystal_size_mid 0.16
_exptl_crystal_size_min 0.12
_refine_diff_density_max 0.410
_refine_diff_density_min -0.580
_refine_diff_density_rms 0.075
_refine_ls_extinction_method none
_refine_ls_goodness_of_fit_ref 1.015
_refine_ls_hydrogen_treatment constr
_refine_ls_matrix_type full
_refine_ls_number_parameters 251
_refine_ls_number_reflns 3576
_refine_ls_number_restraints 0
_refine_ls_restrained_S_all 1.015
_refine_ls_R_factor_all 0.0795
_refine_ls_R_factor_gt 0.0500
_refine_ls_shift/su_max 0.000
_refine_ls_shift/su_mean 0.000
_refine_ls_structure_factor_coef Fsqd
_refine_ls_weighting_details 'calc w=1/[\s^2^(Fo^2^)+(0.0533P)^2^+9.7912P] where P=(Fo^2^+2Fc^2^)/3'
_refine_ls_weighting_scheme calc
_refine_ls_wR_factor_gt 0.1137
_refine_ls_wR_factor_ref 0.1286
_reflns_number_gt 2545
_reflns_number_total 3576
_reflns_threshold_expression >2sigma(I)
_cod_data_source_file b818578f.txt
_cod_data_source_block 1
_cod_depositor_comments
;
The following automatic conversions were performed:
'_symmetry_cell_setting' value 'Monoclinic' changed to 'monoclinic'
according to '/home/saulius/struct/CIF-dictionaries/cif_core.dic'
dictionary named 'cif_core.dic' version 2.4.1 from 2010-06-29.

Automatic conversion script
Id: cif_fix_enum 1527 2010-12-29 10:47:43Z saulius 
;
_cod_original_sg_symbol_H-M C2/c
_cod_database_code 7051662

loop_
_symmetry_equiv_pos_as_xyz
'x, y, z'
'-x, y, -z+1/2'
'x+1/2, y+1/2, z'
'-x+1/2, y+1/2, -z+1/2'
'-x, -y, -z'
'x, -y, z-1/2'
'-x+1/2, -y+1/2, -z'
'x+1/2, -y+1/2, z-1/2'

loop_
_atom_site_label
_atom_site_type_symbol
_atom_site_fract_x
_atom_site_fract_y
_atom_site_fract_z
_atom_site_U_iso_or_equiv
_atom_site_adp_type
_atom_site_occupancy
_atom_site_symmetry_multiplicity
_atom_site_calc_flag
_atom_site_refinement_flags
_atom_site_disorder_assembly
_atom_site_disorder_group
Fe1 Fe 0.21675(3) 0.21847(5) 0.40627(3) 0.02652(17) Uani 1 1 d . . .
O1 O 0.38741(14) 0.2893(3) 0.63188(16) 0.0399(7) Uani 1 1 d . . .
O2 O 0.30418(13) 0.4475(2) 0.64779(15) 0.0327(6) Uani 1 1 d . . .
O3 O 0.18608(14) 0.3354(2) 0.31373(15) 0.0357(6) Uani 1 1 d . . .
O4 O 0.30846(13) 0.2087(2) 0.41097(16) 0.0350(6) Uani 1 1 d . . .
O5 O 0.23831(13) 0.3593(2) 0.48268(15) 0.0291(6) Uani 1 1 d . . .
C1 C 0.3873(2) 0.8159(5) 0.4477(3) 0.0502(12) Uani 1 1 d . . .
H1 H 0.3852 0.9013 0.4345 0.060 Uiso 1 1 calc R . .
C2 C 0.4112(2) 0.7810(5) 0.5271(3) 0.0501(12) Uani 1 1 d . . .
H2 H 0.4261 0.8425 0.5684 0.060 Uiso 1 1 calc R . .
C3 C 0.4136(3) 0.6580(5) 0.5467(3) 0.0554(14) Uani 1 1 d . . .
C4 C 0.3888(3) 0.5713(5) 0.4841(3) 0.0723(18) Uani 1 1 d . . .
H4 H 0.3867 0.4867 0.4961 0.087 Uiso 1 1 calc R . .
C5 C 0.3671(3) 0.6033(5) 0.4048(3) 0.0581(14) Uani 1 1 d . . .
C6 C 0.3666(2) 0.7273(5) 0.3875(3) 0.0491(11) Uani 1 1 d . . .
H6 H 0.3518 0.7521 0.3336 0.059 Uiso 1 1 calc R . .
C7 C 0.4436(3) 0.6172(5) 0.6348(3) 0.0656(16) Uani 1 1 d . . .
H7A H 0.4951 0.5939 0.6617 0.079 Uiso 1 1 calc R . .
H7B H 0.4415 0.6883 0.6657 0.079 Uiso 1 1 calc R . .
C8 C 0.4028(2) 0.5083(4) 0.6404(2) 0.0442(11) Uani 1 1 d . . .
C9 C 0.4235(2) 0.3863(5) 0.6377(2) 0.0472(12) Uani 1 1 d . . .
C10 C 0.3449(2) 0.5311(4) 0.6480(2) 0.0382(10) Uani 1 1 d . . .
C11 C 0.3266(3) 0.6615(4) 0.6597(3) 0.0574(13) Uani 1 1 d . . .
H11A H 0.2869 0.6584 0.6679 0.086 Uiso 1 1 calc R . .
H11B H 0.3119 0.7112 0.6107 0.086 Uiso 1 1 calc R . .
H11C H 0.3693 0.6991 0.7082 0.086 Uiso 1 1 calc R . .
C12 C 0.4932(3) 0.3589(7) 0.6438(4) 0.091(2) Uani 1 1 d . . .
H12A H 0.4925 0.2730 0.6269 0.136 Uiso 1 1 calc R . .
H12B H 0.5344 0.3706 0.7008 0.136 Uiso 1 1 calc R . .
H12C H 0.4977 0.4154 0.6075 0.136 Uiso 1 1 calc R . .
C13 C 0.3015(3) 0.3982(4) 0.3457(3) 0.0479(12) Uani 1 1 d . . .
C14 C 0.2269(3) 0.4133(4) 0.3074(2) 0.0442(11) Uani 1 1 d . . .
C15 C 0.3370(2) 0.2915(4) 0.3909(2) 0.0421(11) Uani 1 1 d . . .
C16 C 0.4147(2) 0.2626(6) 0.4193(3) 0.0664(16) Uani 1 1 d . . .
H16A H 0.4313 0.1882 0.4540 0.100 Uiso 1 1 calc R . .
H16B H 0.4460 0.3328 0.4511 0.100 Uiso 1 1 calc R . .
H16C H 0.4169 0.2484 0.3711 0.100 Uiso 1 1 calc R . .
C17 C 0.1883(4) 0.5225(4) 0.2528(3) 0.0764(18) Uani 1 1 d . . .
H17A H 0.1360 0.5123 0.2257 0.115 Uiso 1 1 calc R . .
H17B H 0.1996 0.5283 0.2110 0.115 Uiso 1 1 calc R . .
H17C H 0.2042 0.5985 0.2860 0.115 Uiso 1 1 calc R . .
C18 C 0.3446(3) 0.5031(5) 0.3390(3) 0.0693(17) Uani 1 1 d . . .
H18A H 0.3885 0.4680 0.3451 0.083 Uiso 1 1 calc R . .
H18B H 0.3148 0.5413 0.2837 0.083 Uiso 1 1 calc R . .
C19 C 0.2013(2) 0.4751(4) 0.4604(3) 0.0472(11) Uani 1 1 d . . .
H19A H 0.1594 0.4713 0.4031 0.071 Uiso 1 1 calc R . .
H19B H 0.2342 0.5409 0.4658 0.071 Uiso 1 1 calc R . .
H19C H 0.1850 0.4929 0.4968 0.071 Uiso 1 1 calc R . .
C20 C 0.00900(11) 0.41741(13) 0.21110(14) 0.042(2) Uani 0.50 1 d P . .
H20 H 0.0629 0.4109 0.2486 0.051 Uiso 1 1 calc R . .
Cl1 Cl 0.00492(11) 0.44945(13) 0.11914(14) 0.0492(6) Uani 0.50 1 d PR . .
Cl2 Cl 0.00000(11) 0.56064(13) 0.25000(14) 0.0637(5) Uani 1 2 d SR . .

loop_
_atom_site_aniso_label
_atom_site_aniso_U_11
_atom_site_aniso_U_22
_atom_site_aniso_U_33
_atom_site_aniso_U_23
_atom_site_aniso_U_13
_atom_site_aniso_U_12
Fe1 0.0233(3) 0.0299(3) 0.0225(3) -0.0003(2) 0.0103(2) -0.0011(2)
O1 0.0270(14) 0.0531(18) 0.0343(16) -0.0103(14) 0.0137(12) -0.0032(14)
O2 0.0333(14) 0.0340(15) 0.0301(15) -0.0048(12) 0.0171(12) -0.0066(12)
O3 0.0374(15) 0.0368(15) 0.0263(14) 0.0029(12) 0.0136(13) 0.0003(13)
O4 0.0280(13) 0.0439(16) 0.0320(15) -0.0029(13) 0.0161(12) -0.0028(12)
O5 0.0308(14) 0.0271(14) 0.0240(13) 0.0006(11) 0.0118(12) 0.0028(11)
C1 0.044(3) 0.057(3) 0.048(3) -0.014(2) 0.024(2) -0.009(2)
C2 0.037(2) 0.073(3) 0.043(3) -0.024(3) 0.024(2) -0.016(2)
C3 0.064(3) 0.073(3) 0.042(3) -0.024(3) 0.037(3) -0.045(3)
C4 0.114(5) 0.074(4) 0.049(3) -0.029(3) 0.057(3) -0.064(3)
C5 0.076(3) 0.072(4) 0.041(3) -0.023(2) 0.042(3) -0.047(3)
C6 0.044(2) 0.066(3) 0.041(3) -0.012(2) 0.026(2) -0.019(2)
C7 0.082(4) 0.083(4) 0.041(3) -0.028(3) 0.040(3) -0.055(3)
C8 0.045(3) 0.063(3) 0.028(2) -0.022(2) 0.023(2) -0.032(2)
C9 0.031(2) 0.080(4) 0.025(2) -0.024(2) 0.0121(19) -0.022(2)
C10 0.046(2) 0.041(2) 0.0195(19) -0.0068(17) 0.0131(19) -0.016(2)
C11 0.076(3) 0.038(3) 0.045(3) -0.005(2) 0.026(3) -0.012(2)
C12 0.038(3) 0.166(6) 0.079(4) -0.070(4) 0.039(3) -0.040(3)
C13 0.064(3) 0.055(3) 0.029(2) -0.015(2) 0.028(2) -0.032(3)
C14 0.071(3) 0.037(2) 0.025(2) -0.0029(18) 0.027(2) -0.009(2)
C15 0.039(2) 0.060(3) 0.030(2) -0.019(2) 0.021(2) -0.023(2)
C16 0.036(2) 0.120(5) 0.050(3) -0.028(3) 0.028(2) -0.024(3)
C17 0.134(5) 0.039(3) 0.052(3) 0.014(2) 0.048(4) 0.008(3)
C18 0.107(4) 0.074(4) 0.044(3) -0.029(3) 0.052(3) -0.059(3)
C19 0.060(3) 0.035(2) 0.034(2) 0.0024(19) 0.018(2) 0.013(2)
C20 0.030(4) 0.041(5) 0.038(5) 0.000(4) 0.008(4) 0.007(4)
Cl1 0.0437(12) 0.0458(13) 0.0483(13) 0.0037(10) 0.0195(11) 0.0059(10)
Cl2 0.0760(12) 0.0469(10) 0.0605(11) 0.000 0.0330(10) 0.000

loop_
_atom_type_symbol
_atom_type_description
_atom_type_scat_dispersion_real
_atom_type_scat_dispersion_imag
_atom_type_scat_source
C C 0.0033 0.0016 'International Tables Vol C Tables 4.2.6.8 and 6.1.1.4'
H H 0.0000 0.0000 'International Tables Vol C Tables 4.2.6.8 and 6.1.1.4'
O O 0.0106 0.0060 'International Tables Vol C Tables 4.2.6.8 and 6.1.1.4'
Cl Cl 0.1484 0.1585 'International Tables Vol C Tables 4.2.6.8 and 6.1.1.4'
Fe Fe 0.3463 0.8444 'International Tables Vol C Tables 4.2.6.8 and 6.1.1.4'

loop_
_geom_angle_atom_site_label_1
_geom_angle_atom_site_label_2
_geom_angle_atom_site_label_3
_geom_angle
_geom_angle_site_symmetry_1
_geom_angle_site_symmetry_3
_geom_angle_publ_flag
O3 Fe1 O4 84.31(11) . . ?
O3 Fe1 O5 90.85(11) . . ?
O4 Fe1 O5 101.05(10) . . ?
O3 Fe1 O2 103.13(11) . 7_556 ?
O4 Fe1 O2 84.77(11) . 7_556 ?
O5 Fe1 O2 165.38(10) . 7_556 ?
O3 Fe1 O5 164.67(11) . 7_556 ?
O4 Fe1 O5 92.64(10) . 7_556 ?
O5 Fe1 O5 74.95(11) . 7_556 ?
O2 Fe1 O5 91.51(10) 7_556 7_556 ?
O3 Fe1 O1 86.94(11) . 7_556 ?
O4 Fe1 O1 163.27(11) . 7_556 ?
O5 Fe1 O1 93.30(10) . 7_556 ?
O2 Fe1 O1 83.36(11) 7_556 7_556 ?
O5 Fe1 O1 99.42(11) 7_556 7_556 ?
C9 O1 Fe1 127.1(3) . 7_556 ?
C10 O2 Fe1 126.3(2) . 7_556 ?
C14 O3 Fe1 126.5(3) . . ?
C15 O4 Fe1 128.2(3) . . ?
C19 O5 Fe1 125.6(2) . . ?
C19 O5 Fe1 123.7(2) . 7_556 ?
Fe1 O5 Fe1 105.05(11) . 7_556 ?
C6 C1 C2 120.3(5) . . ?
C6 C1 H1 119.9 . . ?
C2 C1 H1 119.9 . . ?
C3 C2 C1 120.4(4) . . ?
C3 C2 H2 119.8 . . ?
C1 C2 H2 119.8 . . ?
C2 C3 C4 118.1(4) . . ?
C2 C3 C7 121.2(4) . . ?
C4 C3 C7 120.7(5) . . ?
C5 C4 C3 122.6(5) . . ?
C5 C4 H4 118.7 . . ?
C3 C4 H4 118.7 . . ?
C6 C5 C4 117.7(4) . . ?
C6 C5 C18 121.7(4) . . ?
C4 C5 C18 120.6(5) . . ?
C5 C6 C1 120.7(4) . . ?
C5 C6 H6 119.6 . . ?
C1 C6 H6 119.6 . . ?
C8 C7 C3 113.5(4) . . ?
C8 C7 H7A 108.9 . . ?
C3 C7 H7A 108.9 . . ?
C8 C7 H7B 108.9 . . ?
C3 C7 H7B 108.9 . . ?
H7A C7 H7B 107.7 . . ?
C10 C8 C9 120.6(4) . . ?
C10 C8 C7 119.4(4) . . ?
C9 C8 C7 120.0(4) . . ?
O1 C9 C8 124.5(4) . . ?
O1 C9 C12 114.1(5) . . ?
C8 C9 C12 121.4(5) . . ?
O2 C10 C8 124.7(4) . . ?
O2 C10 C11 114.1(4) . . ?
C8 C10 C11 121.2(4) . . ?
C10 C11 H11A 109.5 . . ?
C10 C11 H11B 109.5 . . ?
H11A C11 H11B 109.5 . . ?
C10 C11 H11C 109.5 . . ?
H11A C11 H11C 109.5 . . ?
H11B C11 H11C 109.5 . . ?
C9 C12 H12A 109.5 . . ?
C9 C12 H12B 109.5 . . ?
H12A C12 H12B 109.5 . . ?
C9 C12 H12C 109.5 . . ?
H12A C12 H12C 109.5 . . ?
H12B C12 H12C 109.5 . . ?
C15 C13 C14 121.3(4) . . ?
C15 C13 C18 120.0(5) . . ?
C14 C13 C18 118.6(5) . . ?
O3 C14 C13 124.0(4) . . ?
O3 C14 C17 115.2(4) . . ?
C13 C14 C17 120.7(4) . . ?
O4 C15 C13 124.6(4) . . ?
O4 C15 C16 113.6(4) . . ?
C13 C15 C16 121.8(4) . . ?
C15 C16 H16A 109.5 . . ?
C15 C16 H16B 109.5 . . ?
H16A C16 H16B 109.5 . . ?
C15 C16 H16C 109.5 . . ?
H16A C16 H16C 109.5 . . ?
H16B C16 H16C 109.5 . . ?
C14 C17 H17A 109.5 . . ?
C14 C17 H17B 109.5 . . ?
H17A C17 H17B 109.5 . . ?
C14 C17 H17C 109.5 . . ?
H17A C17 H17C 109.5 . . ?
H17B C17 H17C 109.5 . . ?
C5 C18 C13 112.1(4) . . ?
C5 C18 H18A 109.2 . . ?
C13 C18 H18A 109.2 . . ?
C5 C18 H18B 109.2 . . ?
C13 C18 H18B 109.2 . . ?
H18A C18 H18B 107.9 . . ?
O5 C19 H19A 109.5 . . ?
O5 C19 H19B 109.5 . . ?
H19A C19 H19B 109.5 . . ?
O5 C19 H19C 109.5 . . ?
H19A C19 H19C 109.5 . . ?
H19B C19 H19C 109.5 . . ?
C20 C20 Cl1 162.69(10) 2 . ?
C20 C20 Cl2 60.161(4) 2 . ?
Cl1 C20 Cl2 107.9 . . ?
C20 C20 H20 97.0 2 . ?
Cl1 C20 H20 97.0 . . ?
Cl2 C20 H20 97.0 . . ?
C20 Cl2 C20 59.68(13) 2 . ?

loop_
_geom_bond_atom_site_label_1
_geom_bond_atom_site_label_2
_geom_bond_distance
_geom_bond_site_symmetry_2
_geom_bond_publ_flag
Fe1 O3 1.986(3) . ?
Fe1 O4 1.990(3) . ?
Fe1 O5 1.990(2) . ?
Fe1 O2 1.996(3) 7_556 ?
Fe1 O5 1.997(2) 7_556 ?
Fe1 O1 2.000(3) 7_556 ?
O1 C9 1.283(5) . ?
O1 Fe1 2.000(3) 7_556 ?
O2 C10 1.275(4) . ?
O2 Fe1 1.996(3) 7_556 ?
O3 C14 1.290(5) . ?
O4 C15 1.276(5) . ?
O5 C19 1.423(4) . ?
O5 Fe1 1.997(2) 7_556 ?
C1 C6 1.378(6) . ?
C1 C2 1.382(6) . ?
C1 H1 0.9500 . ?
C2 C3 1.372(7) . ?
C2 H2 0.9500 . ?
C3 C4 1.386(6) . ?
C3 C7 1.523(6) . ?
C4 C5 1.384(6) . ?
C4 H4 0.9500 . ?
C5 C6 1.376(7) . ?
C5 C18 1.533(6) . ?
C6 H6 0.9500 . ?
C7 C8 1.523(6) . ?
C7 H7A 0.9900 . ?
C7 H7B 0.9900 . ?
C8 C10 1.397(6) . ?
C8 C9 1.403(7) . ?
C9 C12 1.515(6) . ?
C10 C11 1.515(6) . ?
C11 H11A 0.9800 . ?
C11 H11B 0.9800 . ?
C11 H11C 0.9800 . ?
C12 H12A 0.9800 . ?
C12 H12B 0.9800 . ?
C12 H12C 0.9800 . ?
C13 C15 1.395(7) . ?
C13 C14 1.398(6) . ?
C13 C18 1.534(6) . ?
C14 C17 1.497(6) . ?
C15 C16 1.524(6) . ?
C16 H16A 0.9800 . ?
C16 H16B 0.9800 . ?
C16 H16C 0.9800 . ?
C17 H17A 0.9800 . ?
C17 H17B 0.9800 . ?
C17 H17C 0.9800 . ?
C18 H18A 0.9900 . ?
C18 H18B 0.9900 . ?
C19 H19A 0.9800 . ?
C19 H19B 0.9800 . ?
C19 H19C 0.9800 . ?
C20 C20 1.771(5) 2 ?
C20 Cl1 1.7789 . ?
C20 Cl2 1.7798 . ?
C20 H20 1.0000 . ?
Cl2 C20 1.780(2) 2 ?

loop_
_geom_torsion_atom_site_label_1
_geom_torsion_atom_site_label_2
_geom_torsion_atom_site_label_3
_geom_torsion_atom_site_label_4
_geom_torsion
_geom_torsion_site_symmetry_1
_geom_torsion_site_symmetry_2
_geom_torsion_site_symmetry_3
_geom_torsion_site_symmetry_4
_geom_torsion_publ_flag
O4 Fe1 O3 C14 -34.8(3) . . . . ?
O5 Fe1 O3 C14 66.3(3) . . . . ?
O2 Fe1 O3 C14 -118.0(3) 7_556 . . . ?
O5 Fe1 O3 C14 44.4(6) 7_556 . . . ?
O1 Fe1 O3 C14 159.5(3) 7_556 . . . ?
O3 Fe1 O4 C15 28.9(3) . . . . ?
O5 Fe1 O4 C15 -60.8(3) . . . . ?
O2 Fe1 O4 C15 132.7(3) 7_556 . . . ?
O5 Fe1 O4 C15 -136.0(3) 7_556 . . . ?
O1 Fe1 O4 C15 87.8(5) 7_556 . . . ?
O3 Fe1 O5 C19 31.7(3) . . . . ?
O4 Fe1 O5 C19 116.1(3) . . . . ?
O2 Fe1 O5 C19 -131.5(4) 7_556 . . . ?
O5 Fe1 O5 C19 -154.2(4) 7_556 . . . ?
O1 Fe1 O5 C19 -55.3(3) 7_556 . . . ?
O3 Fe1 O5 Fe1 -174.14(12) . . . 7_556 ?
O4 Fe1 O5 Fe1 -89.77(12) . . . 7_556 ?
O2 Fe1 O5 Fe1 22.6(5) 7_556 . . 7_556 ?
O5 Fe1 O5 Fe1 0.0 7_556 . . 7_556 ?
O1 Fe1 O5 Fe1 98.87(12) 7_556 . . 7_556 ?
C6 C1 C2 C3 -1.0(7) . . . . ?
C1 C2 C3 C4 -2.4(7) . . . . ?
C1 C2 C3 C7 176.7(4) . . . . ?
C2 C3 C4 C5 4.9(8) . . . . ?
C7 C3 C4 C5 -174.2(5) . . . . ?
C3 C4 C5 C6 -3.8(8) . . . . ?
C3 C4 C5 C18 176.1(5) . . . . ?
C4 C5 C6 C1 0.2(7) . . . . ?
C18 C5 C6 C1 -179.7(5) . . . . ?
C2 C1 C6 C5 2.1(7) . . . . ?
C2 C3 C7 C8 142.9(5) . . . . ?
C4 C3 C7 C8 -38.0(7) . . . . ?
C3 C7 C8 C10 -91.6(5) . . . . ?
C3 C7 C8 C9 88.3(6) . . . . ?
Fe1 O1 C9 C8 18.7(6) 7_556 . . . ?
Fe1 O1 C9 C12 -162.7(3) 7_556 . . . ?
C10 C8 C9 O1 8.8(6) . . . . ?
C7 C8 C9 O1 -171.1(4) . . . . ?
C10 C8 C9 C12 -169.7(4) . . . . ?
C7 C8 C9 C12 10.4(6) . . . . ?
Fe1 O2 C10 C8 -26.6(5) 7_556 . . . ?
Fe1 O2 C10 C11 155.0(3) 7_556 . . . ?
C9 C8 C10 O2 -4.6(6) . . . . ?
C7 C8 C10 O2 175.2(4) . . . . ?
C9 C8 C10 C11 173.7(4) . . . . ?
C7 C8 C10 C11 -6.4(6) . . . . ?
Fe1 O3 C14 C13 26.0(6) . . . . ?
Fe1 O3 C14 C17 -156.1(3) . . . . ?
C15 C13 C14 O3 3.6(6) . . . . ?
C18 C13 C14 O3 -175.0(4) . . . . ?
C15 C13 C14 C17 -174.3(4) . . . . ?
C18 C13 C14 C17 7.2(6) . . . . ?
Fe1 O4 C15 C13 -13.5(6) . . . . ?
Fe1 O4 C15 C16 167.8(3) . . . . ?
C14 C13 C15 O4 -10.2(6) . . . . ?
C18 C13 C15 O4 168.4(4) . . . . ?
C14 C13 C15 C16 168.5(4) . . . . ?
C18 C13 C15 C16 -13.0(6) . . . . ?
C6 C5 C18 C13 -141.6(5) . . . . ?
C4 C5 C18 C13 38.5(8) . . . . ?
C15 C13 C18 C5 -94.1(6) . . . . ?
C14 C13 C18 C5 84.5(6) . . . . ?
Cl1 C20 Cl2 C20 166.30(16) . . . 2 ?
